data_4310746
loop_
_publ_author_name
'Zuzanna T. Cygan'
'Jeff W. Kampf'
'Mark M. Banaszak Holl'

_publ_section_title
;
 Insertion of SO2 into a Sulfide-Bridged M-Ge Bond: Synthesis,
 Characterization, and Reactivity of the O-Germyl-S-sulfoxylate
;
_journal_name_full 'Inorganic Chemistry'
_journal_page_first 2057
_journal_page_last 2063
_journal_paper_doi 10.1021/ic0353155
_journal_volume 43
_journal_year 2004
_chemical_formula_sum 'C24 H66 Ge N2 O2 P2 Pd S2 Si4'
_chemical_formula_weight 832.20
_chemical_name_systematic
;

 ?

;
_space_group_IT_number 14
_symmetry_cell_setting monoclinic
_symmetry_space_group_name_Hall '-P 2yn'
_symmetry_space_group_name_H-M 'P 1 21/n 1'
_atom_sites_solution_hydrogens geom
_atom_sites_solution_primary direct
_atom_sites_solution_secondary difmap
_audit_creation_method SHELXL-97
_cell_angle_alpha 90.00
_cell_angle_beta 98.026(2)
_cell_angle_gamma 90.00
_cell_formula_units_Z 8
_cell_length_a 9.8961(13)
_cell_length_b 38.098(5)
_cell_length_c 21.789(3)
_cell_measurement_reflns_used 5866
_cell_measurement_temperature 158(2)
_cell_measurement_theta_max 26.11
_cell_measurement_theta_min 2.98
_cell_volume 8134.5(19)
_computing_cell_refinement 'Bruker SMART'
_computing_data_collection 'Bruker SMART'
_computing_data_reduction 'Bruker SHELXTL'
_computing_molecular_graphics 'Bruker SHELXTL'
_computing_publication_material 'Bruker SHELXTL'
_computing_structure_refinement 'Bruker SHELXTL'
_computing_structure_solution 'Bruker SHELXTL'
_diffrn_ambient_temperature 158(2)
_diffrn_measured_fraction_theta_full 0.995
_diffrn_measured_fraction_theta_max 0.995
_diffrn_measurement_device_type 'CCD area detector'
_diffrn_measurement_method 'phi and omega scans'
_diffrn_radiation_monochromator graphite
_diffrn_radiation_source 'sealed tube'
_diffrn_radiation_type MoK\a
_diffrn_radiation_wavelength 0.71073
_diffrn_reflns_av_R_equivalents 0.0853
_diffrn_reflns_av_sigmaI/netI 0.0725
_diffrn_reflns_limit_h_max 12
_diffrn_reflns_limit_h_min -12
_diffrn_reflns_limit_k_max 47
_diffrn_reflns_limit_k_min -47
_diffrn_reflns_limit_l_max 27
_diffrn_reflns_limit_l_min -27
_diffrn_reflns_number 76431
_diffrn_reflns_theta_full 26.42
_diffrn_reflns_theta_max 26.42
_diffrn_reflns_theta_min 2.98
_exptl_absorpt_coefficient_mu 1.503
_exptl_absorpt_correction_T_max 0.893
_exptl_absorpt_correction_T_min 0.776
_exptl_absorpt_correction_type multi-scan
_exptl_crystal_colour orange
_exptl_crystal_density_diffrn 1.359
_exptl_crystal_density_method 'not measured'
_exptl_crystal_description irregular
_exptl_crystal_F_000 3488
_exptl_crystal_size_max 0.12
_exptl_crystal_size_mid 0.12
_exptl_crystal_size_min 0.18
_refine_diff_density_max 1.046
_refine_diff_density_min -1.037
_refine_diff_density_rms 0.106
_refine_ls_extinction_coef 0.00079(5)
_refine_ls_extinction_expression Fc^*^=kFc[1+0.001xFc^2^\l^3^/sin(2\q)]^-1/4^
_refine_ls_extinction_method SHELXL
_refine_ls_goodness_of_fit_ref 1.031
_refine_ls_hydrogen_treatment mixed
_refine_ls_matrix_type full
_refine_ls_number_parameters 734
_refine_ls_number_reflns 16655
_refine_ls_number_restraints 0
_refine_ls_restrained_S_all 1.031
_refine_ls_R_factor_all 0.0968
_refine_ls_R_factor_gt 0.0547
_refine_ls_shift/su_max 0.001
_refine_ls_shift/su_mean 0.000
_refine_ls_structure_factor_coef Fsqd
_refine_ls_weighting_details 'calc w=1/[\s^2^(Fo^2^)+(0.0286P)^2^+25.5318P] where P=(Fo^2^+2Fc^2^)/3'
_refine_ls_weighting_scheme calc
_refine_ls_wR_factor_gt 0.1004
_refine_ls_wR_factor_ref 0.1129
_reflns_number_gt 11279
_reflns_number_total 16655
_reflns_threshold_expression >2sigma(I)
_cod_data_source_file ic0353155si20031113_034100_1.cif
_cod_data_source_block 2
_cod_depositor_comments
;
The following automatic conversions were performed:
'_symmetry_cell_setting' value 'Monoclinic' changed to 'monoclinic'
according to '/home/saulius/struct/CIF-dictionaries/cif_core.dic'
dictionary named 'cif_core.dic' version 2.4.1 from 2010-06-29.

Automatic conversion script
Id: cif_fix_enum 1527 2010-12-29 10:47:43Z saulius 
;
_cod_database_code 4310746

loop_
_symmetry_equiv_pos_as_xyz
'x, y, z'
'-x+1/2, y+1/2, -z+1/2'
'-x, -y, -z'
'x-1/2, -y-1/2, z-1/2'

loop_
_atom_site_label
_atom_site_type_symbol
_atom_site_fract_x
_atom_site_fract_y
_atom_site_fract_z
_atom_site_U_iso_or_equiv
_atom_site_adp_type
_atom_site_occupancy
_atom_site_symmetry_multiplicity
_atom_site_calc_flag
_atom_site_refinement_flags
_atom_site_disorder_assembly
_atom_site_disorder_group
Pd1 Pd 0.06437(4) 0.170489(10) 0.566102(17) 0.02157(10) Uani 1 1 d . . .
Pd2 Pd 0.32197(4) -0.071900(11) 0.15282(2) 0.02794(11) Uani 1 1 d . . .
Ge1 Ge 0.00564(5) 0.246928(13) 0.65227(2) 0.02182(13) Uani 1 1 d . . .
Ge2 Ge 0.26949(6) 0.004688(14) 0.24027(3) 0.02652(14) Uani 1 1 d . . .
P1 P -0.01338(14) 0.11311(3) 0.55489(6) 0.0267(3) Uani 1 1 d . . .
P2 P 0.23596(13) 0.16884(4) 0.49907(6) 0.0255(3) Uani 1 1 d . . .
P3 P 0.23857(14) -0.12839(4) 0.14282(6) 0.0284(3) Uani 1 1 d . . .
P4 P 0.50325(14) -0.07651(4) 0.09085(6) 0.0289(3) Uani 1 1 d . . .
S2 S 0.12222(14) 0.22983(3) 0.58109(7) 0.0316(3) Uani 1 1 d . . .
S4 S 0.38384(15) -0.01259(4) 0.16879(8) 0.0409(4) Uani 1 1 d . . .
S3 S 0.13937(17) -0.06523(4) 0.21110(8) 0.0473(4) Uani 1 1 d . . .
S1 S -0.09638(17) 0.17302(4) 0.63626(8) 0.0506(5) Uani 1 1 d . . .
Si1 Si 0.15668(16) 0.30709(4) 0.73408(8) 0.0374(4) Uani 1 1 d . . .
Si2 Si 0.20004(16) 0.23066(4) 0.77078(7) 0.0334(4) Uani 1 1 d . . .
Si3 Si -0.27409(15) 0.27770(4) 0.67116(8) 0.0324(4) Uani 1 1 d . . .
Si4 Si -0.1728(2) 0.28447(5) 0.54568(8) 0.0523(5) Uani 1 1 d . . .
Si5 Si 0.42815(16) 0.05900(4) 0.33334(8) 0.0339(4) Uani 1 1 d . . .
Si6 Si 0.45544(18) -0.01823(5) 0.35873(9) 0.0464(5) Uani 1 1 d . . .
Si7 Si 0.11890(17) 0.05355(4) 0.14093(7) 0.0351(4) Uani 1 1 d . . .
Si8 Si -0.00564(16) 0.03856(4) 0.25841(7) 0.0325(4) Uani 1 1 d . . .
N1 N 0.1136(4) 0.26279(11) 0.72221(19) 0.0270(10) Uani 1 1 d . . .
N2 N -0.1431(4) 0.27457(10) 0.62501(19) 0.0257(10) Uani 1 1 d . . .
N3 N 0.3777(5) 0.01614(11) 0.3138(2) 0.0335(11) Uani 1 1 d . . .
N4 N 0.1337(4) 0.03691(11) 0.21699(19) 0.0264(10) Uani 1 1 d . . .
O1 O -0.2279(5) 0.17846(16) 0.6005(3) 0.096(2) Uani 1 1 d . . .
O2 O -0.0607(4) 0.20642(8) 0.68018(16) 0.0296(8) Uani 1 1 d . . .
O3 O 0.0229(5) -0.05204(13) 0.1676(2) 0.0674(14) Uani 1 1 d . . .
O4 O 0.1845(4) -0.03498(10) 0.26202(18) 0.0400(10) Uani 1 1 d . . .
C1 C 0.0469(8) 0.33812(17) 0.6851(5) 0.091(3) Uani 1 1 d . . .
H1A H 0.0438 0.3315 0.6415 0.137 Uiso 1 1 calc R . .
H1B H 0.0840 0.3619 0.6914 0.137 Uiso 1 1 calc R . .
H1C H -0.0455 0.3374 0.6964 0.137 Uiso 1 1 calc R . .
C2 C 0.3303(7) 0.31612(17) 0.7154(3) 0.0563(18) Uani 1 1 d . . .
H2A H 0.3972 0.3025 0.7432 0.084 Uiso 1 1 calc R . .
H2B H 0.3503 0.3412 0.7208 0.084 Uiso 1 1 calc R . .
H2C H 0.3352 0.3094 0.6724 0.084 Uiso 1 1 calc R . .
C3 C 0.1438(9) 0.3198(2) 0.8159(4) 0.080(3) Uani 1 1 d . . .
H3A H 0.0477 0.3231 0.8207 0.121 Uiso 1 1 calc R . .
H3B H 0.1938 0.3417 0.8259 0.121 Uiso 1 1 calc R . .
H3C H 0.1831 0.3012 0.8439 0.121 Uiso 1 1 calc R . .
C4 C 0.0959(6) 0.21613(18) 0.8301(3) 0.0508(17) Uani 1 1 d . . .
H4A H 0.0758 0.2363 0.8553 0.076 Uiso 1 1 calc R . .
H4B H 0.1464 0.1984 0.8568 0.076 Uiso 1 1 calc R . .
H4C H 0.0103 0.2060 0.8097 0.076 Uiso 1 1 calc R . .
C5 C 0.3658(6) 0.2464(2) 0.8139(3) 0.060(2) Uani 1 1 d . . .
H5A H 0.4321 0.2495 0.7849 0.089 Uiso 1 1 calc R . .
H5B H 0.4005 0.2291 0.8455 0.089 Uiso 1 1 calc R . .
H5C H 0.3516 0.2689 0.8340 0.089 Uiso 1 1 calc R . .
C6 C 0.2532(8) 0.19185(18) 0.7283(3) 0.067(2) Uani 1 1 d . . .
H6A H 0.1723 0.1784 0.7111 0.100 Uiso 1 1 calc R . .
H6B H 0.3136 0.1770 0.7568 0.100 Uiso 1 1 calc R . .
H6C H 0.3018 0.1997 0.6945 0.100 Uiso 1 1 calc R . .
C7 C -0.4222(6) 0.25048(17) 0.6376(3) 0.0520(18) Uani 1 1 d . . .
H7A H -0.4605 0.2599 0.5971 0.078 Uiso 1 1 calc R . .
H7B H -0.4920 0.2509 0.6654 0.078 Uiso 1 1 calc R . .
H7C H -0.3922 0.2263 0.6328 0.078 Uiso 1 1 calc R . .
C8 C -0.3287(6) 0.32423(15) 0.6784(4) 0.0554(19) Uani 1 1 d . . .
H8A H -0.2573 0.3400 0.6676 0.083 Uiso 1 1 calc R . .
H8B H -0.3440 0.3288 0.7212 0.083 Uiso 1 1 calc R . .
H8C H -0.4134 0.3284 0.6503 0.083 Uiso 1 1 calc R . .
C9 C -0.2198(6) 0.26185(17) 0.7512(3) 0.0473(16) Uani 1 1 d . . .
H9A H -0.1990 0.2367 0.7503 0.071 Uiso 1 1 calc R . .
H9B H -0.2935 0.2657 0.7762 0.071 Uiso 1 1 calc R . .
H9C H -0.1383 0.2747 0.7695 0.071 Uiso 1 1 calc R . .
C10 C -0.2108(9) 0.2451(2) 0.4967(3) 0.081(3) Uani 1 1 d . . .
H10A H -0.1259 0.2324 0.4937 0.122 Uiso 1 1 calc R . .
H10B H -0.2529 0.2522 0.4552 0.122 Uiso 1 1 calc R . .
H10C H -0.2736 0.2298 0.5153 0.122 Uiso 1 1 calc R . .
C11 C -0.0298(9) 0.3092(2) 0.5192(4) 0.083(3) Uani 1 1 d . . .
H11A H -0.0293 0.3333 0.5350 0.124 Uiso 1 1 calc R . .
H11B H -0.0416 0.3096 0.4738 0.124 Uiso 1 1 calc R . .
H11C H 0.0568 0.2977 0.5349 0.124 Uiso 1 1 calc R . .
C12 C -0.3232(9) 0.3144(2) 0.5284(4) 0.094(3) Uani 1 1 d . . .
H12A H -0.4025 0.3039 0.5436 0.141 Uiso 1 1 calc R . .
H12B H -0.3434 0.3181 0.4835 0.141 Uiso 1 1 calc R . .
H12C H -0.3023 0.3371 0.5490 0.141 Uiso 1 1 calc R . .
C13 C -0.1888(6) 0.11112(14) 0.5167(3) 0.0354(13) Uani 1 1 d . . .
H13A H -0.2134 0.0862 0.5080 0.042 Uiso 1 1 calc R . .
H13B H -0.2496 0.1203 0.5454 0.042 Uiso 1 1 calc R . .
C14 C -0.2150(8) 0.1317(2) 0.4562(3) 0.067(2) Uani 1 1 d . . .
H14A H -0.1885 0.1563 0.4640 0.100 Uiso 1 1 calc R . .
H14B H -0.3122 0.1305 0.4397 0.100 Uiso 1 1 calc R . .
H14C H -0.1611 0.1216 0.4261 0.100 Uiso 1 1 calc R . .
C15 C 0.0766(7) 0.08172(15) 0.5109(3) 0.0506(18) Uani 1 1 d . . .
H15A H 0.0711 0.0904 0.4678 0.061 Uiso 1 1 calc R . .
H15B H 0.1742 0.0817 0.5289 0.061 Uiso 1 1 calc R . .
C16 C 0.0270(7) 0.04423(14) 0.5085(3) 0.0463(16) Uani 1 1 d . . .
H16A H 0.0365 0.0346 0.5506 0.069 Uiso 1 1 calc R . .
H16B H 0.0813 0.0302 0.4832 0.069 Uiso 1 1 calc R . .
H16C H -0.0692 0.0435 0.4901 0.069 Uiso 1 1 calc R . .
C17 C -0.0205(6) 0.09028(14) 0.6276(2) 0.0350(13) Uani 1 1 d . . .
H17A H -0.0802 0.1037 0.6521 0.042 Uiso 1 1 calc R . .
H17B H -0.0627 0.0670 0.6186 0.042 Uiso 1 1 calc R . .
C18 C 0.1177(7) 0.08530(18) 0.6666(3) 0.062(2) Uani 1 1 d . . .
H18A H 0.1789 0.0729 0.6423 0.093 Uiso 1 1 calc R . .
H18B H 0.1069 0.0715 0.7036 0.093 Uiso 1 1 calc R . .
H18C H 0.1567 0.1083 0.6792 0.093 Uiso 1 1 calc R . .
C19 C 0.1849(6) 0.15455(15) 0.4193(2) 0.0375(14) Uani 1 1 d . . .
H19A H 0.2668 0.1533 0.3980 0.045 Uiso 1 1 calc R . .
H19B H 0.1459 0.1306 0.4196 0.045 Uiso 1 1 calc R . .
C20 C 0.0808(7) 0.1787(2) 0.3830(3) 0.0588(19) Uani 1 1 d . . .
H20A H 0.0046 0.1826 0.4065 0.088 Uiso 1 1 calc R . .
H20B H 0.0466 0.1679 0.3430 0.088 Uiso 1 1 calc R . .
H20C H 0.1239 0.2012 0.3760 0.088 Uiso 1 1 calc R . .
C21 C 0.3202(6) 0.21060(14) 0.4881(3) 0.0382(14) Uani 1 1 d . . .
H21A H 0.2492 0.2281 0.4731 0.046 Uiso 1 1 calc R . .
H21B H 0.3655 0.2188 0.5290 0.046 Uiso 1 1 calc R . .
C22 C 0.4266(7) 0.21030(18) 0.4431(3) 0.064(2) Uani 1 1 d . . .
H22A H 0.4967 0.1927 0.4566 0.096 Uiso 1 1 calc R . .
H22B H 0.4691 0.2335 0.4427 0.096 Uiso 1 1 calc R . .
H22C H 0.3819 0.2045 0.4014 0.096 Uiso 1 1 calc R . .
C23 C 0.3787(5) 0.14044(14) 0.5276(3) 0.0352(13) Uani 1 1 d . . .
H23A H 0.3471 0.1158 0.5255 0.042 Uiso 1 1 calc R . .
H23B H 0.4500 0.1428 0.5002 0.042 Uiso 1 1 calc R . .
C24 C 0.4415(6) 0.14871(16) 0.5943(3) 0.0457(16) Uani 1 1 d . . .
H24A H 0.4655 0.1737 0.5977 0.069 Uiso 1 1 calc R . .
H24B H 0.5237 0.1345 0.6054 0.069 Uiso 1 1 calc R . .
H24C H 0.3753 0.1433 0.6225 0.069 Uiso 1 1 calc R . .
C25 C 0.5987(8) 0.06842(19) 0.3115(5) 0.102(4) Uani 1 1 d . . .
H25A H 0.6675 0.0541 0.3368 0.153 Uiso 1 1 calc R . .
H25B H 0.6202 0.0933 0.3185 0.153 Uiso 1 1 calc R . .
H25C H 0.5987 0.0628 0.2676 0.153 Uiso 1 1 calc R . .
C26 C 0.3155(8) 0.09424(15) 0.2975(3) 0.059(2) Uani 1 1 d . . .
H26A H 0.3011 0.0912 0.2524 0.088 Uiso 1 1 calc R . .
H26B H 0.3581 0.1171 0.3079 0.088 Uiso 1 1 calc R . .
H26C H 0.2275 0.0931 0.3132 0.088 Uiso 1 1 calc R . .
C27 C 0.4287(8) 0.06630(18) 0.4177(3) 0.062(2) Uani 1 1 d . . .
H27A H 0.3376 0.0614 0.4285 0.094 Uiso 1 1 calc R . .
H27B H 0.4534 0.0907 0.4279 0.094 Uiso 1 1 calc R . .
H27C H 0.4953 0.0506 0.4411 0.094 Uiso 1 1 calc R . .
C28 C 0.4774(12) -0.0589(2) 0.3168(5) 0.140(5) Uani 1 1 d . . .
H28A H 0.3881 -0.0674 0.2974 0.209 Uiso 1 1 calc R . .
H28B H 0.5203 -0.0766 0.3458 0.209 Uiso 1 1 calc R . .
H28C H 0.5355 -0.0545 0.2847 0.209 Uiso 1 1 calc R . .
C29 C 0.6335(7) -0.0077(2) 0.3949(4) 0.067(2) Uani 1 1 d . . .
H29A H 0.6935 -0.0070 0.3628 0.101 Uiso 1 1 calc R . .
H29B H 0.6657 -0.0258 0.4255 0.101 Uiso 1 1 calc R . .
H29C H 0.6345 0.0152 0.4155 0.101 Uiso 1 1 calc R . .
C30 C 0.3574(8) -0.0271(3) 0.4235(4) 0.104(4) Uani 1 1 d . . .
H30A H 0.3630 -0.0067 0.4511 0.156 Uiso 1 1 calc R . .
H30B H 0.3956 -0.0477 0.4466 0.156 Uiso 1 1 calc R . .
H30C H 0.2617 -0.0316 0.4069 0.156 Uiso 1 1 calc R . .
C31 C 0.0651(7) 0.01981(18) 0.0811(3) 0.0536(18) Uani 1 1 d . . .
H31A H 0.1393 0.0029 0.0798 0.080 Uiso 1 1 calc R . .
H31B H 0.0436 0.0311 0.0406 0.080 Uiso 1 1 calc R . .
H31C H -0.0159 0.0076 0.0914 0.080 Uiso 1 1 calc R . .
C32 C 0.2801(6) 0.07477(15) 0.1246(3) 0.0425(15) Uani 1 1 d . . .
H32A H 0.3035 0.0941 0.1538 0.064 Uiso 1 1 calc R . .
H32B H 0.2675 0.0839 0.0821 0.064 Uiso 1 1 calc R . .
H32C H 0.3541 0.0574 0.1294 0.064 Uiso 1 1 calc R . .
C33 C -0.0120(7) 0.08905(17) 0.1301(3) 0.0551(18) Uani 1 1 d . . .
H33A H -0.0998 0.0798 0.1386 0.083 Uiso 1 1 calc R . .
H33B H -0.0212 0.0976 0.0873 0.083 Uiso 1 1 calc R . .
H33C H 0.0163 0.1084 0.1587 0.083 Uiso 1 1 calc R . .
C34 C -0.1543(6) 0.01477(16) 0.2157(3) 0.0430(15) Uani 1 1 d . . .
H34A H -0.1837 0.0266 0.1761 0.064 Uiso 1 1 calc R . .
H34B H -0.2295 0.0147 0.2405 0.064 Uiso 1 1 calc R . .
H34C H -0.1278 -0.0094 0.2079 0.064 Uiso 1 1 calc R . .
C35 C 0.0336(6) 0.01824(18) 0.3354(3) 0.0498(17) Uani 1 1 d . . .
H35A H 0.0570 -0.0065 0.3307 0.075 Uiso 1 1 calc R . .
H35B H -0.0462 0.0200 0.3572 0.075 Uiso 1 1 calc R . .
H35C H 0.1109 0.0304 0.3592 0.075 Uiso 1 1 calc R . .
C36 C -0.0576(7) 0.08481(16) 0.2741(4) 0.061(2) Uani 1 1 d . . .
H36A H -0.0537 0.0883 0.3188 0.091 Uiso 1 1 calc R . .
H36B H -0.1509 0.0890 0.2537 0.091 Uiso 1 1 calc R . .
H36C H 0.0047 0.1013 0.2578 0.091 Uiso 1 1 calc R . .
C37 C 0.0603(6) -0.12860(15) 0.1077(3) 0.0389(14) Uani 1 1 d . . .
H37A H 0.0289 -0.1532 0.1018 0.047 Uiso 1 1 calc R . .
H37B H 0.0044 -0.1172 0.1364 0.047 Uiso 1 1 calc R . .
C38 C 0.0375(8) -0.10970(19) 0.0457(3) 0.064(2) Uani 1 1 d . . .
H38A H 0.0564 -0.0846 0.0521 0.096 Uiso 1 1 calc R . .
H38B H -0.0574 -0.1129 0.0266 0.096 Uiso 1 1 calc R . .
H38C H 0.0987 -0.1194 0.0183 0.096 Uiso 1 1 calc R . .
C39 C 0.3165(7) -0.16093(15) 0.0977(3) 0.0505(18) Uani 1 1 d . . .
H39A H 0.3145 -0.1516 0.0551 0.061 Uiso 1 1 calc R . .
H39B H 0.4136 -0.1633 0.1157 0.061 Uiso 1 1 calc R . .
C40 C 0.2528(8) -0.19781(15) 0.0929(3) 0.062(2) Uani 1 1 d . . .
H40A H 0.2583 -0.2081 0.1344 0.093 Uiso 1 1 calc R . .
H40B H 0.3026 -0.2127 0.0669 0.093 Uiso 1 1 calc R . .
H40C H 0.1570 -0.1962 0.0742 0.093 Uiso 1 1 calc R . .
C41 C 0.2353(6) -0.15001(15) 0.2169(3) 0.0365(13) Uani 1 1 d . . .
H41A H 0.1867 -0.1348 0.2435 0.044 Uiso 1 1 calc R . .
H41B H 0.1832 -0.1722 0.2099 0.044 Uiso 1 1 calc R . .
C42 C 0.3762(7) -0.15822(19) 0.2510(3) 0.060(2) Uani 1 1 d . . .
H42A H 0.4244 -0.1738 0.2255 0.090 Uiso 1 1 calc R . .
H42B H 0.3673 -0.1698 0.2904 0.090 Uiso 1 1 calc R . .
H42C H 0.4278 -0.1364 0.2592 0.090 Uiso 1 1 calc R . .
C43 C 0.6028(6) -0.03651(16) 0.0872(3) 0.0416(15) Uani 1 1 d . . .
H43A H 0.5406 -0.0176 0.0694 0.050 Uiso 1 1 calc R . .
H43B H 0.6397 -0.0295 0.1300 0.050 Uiso 1 1 calc R . .
C44 C 0.7207(7) -0.03893(18) 0.0495(3) 0.061(2) Uani 1 1 d . . .
H44A H 0.7842 -0.0573 0.0669 0.092 Uiso 1 1 calc R . .
H44B H 0.7685 -0.0163 0.0509 0.092 Uiso 1 1 calc R . .
H44C H 0.6855 -0.0447 0.0064 0.092 Uiso 1 1 calc R . .
C45 C 0.6336(6) -0.10963(16) 0.1156(3) 0.0424(15) Uani 1 1 d . . .
H45A H 0.5895 -0.1329 0.1157 0.051 Uiso 1 1 calc R . .
H45B H 0.6993 -0.1104 0.0853 0.051 Uiso 1 1 calc R . .
C46 C 0.7107(7) -0.1024(2) 0.1796(3) 0.064(2) Uani 1 1 d . . .
H46A H 0.7616 -0.0804 0.1788 0.096 Uiso 1 1 calc R . .
H46B H 0.7745 -0.1217 0.1917 0.096 Uiso 1 1 calc R . .
H46C H 0.6459 -0.1005 0.2095 0.096 Uiso 1 1 calc R . .
C47 C 0.4500(6) -0.08742(17) 0.0094(3) 0.0444(15) Uani 1 1 d . . .
H47A H 0.5320 -0.0901 -0.0114 0.053 Uiso 1 1 calc R . .
H47B H 0.4016 -0.1102 0.0069 0.053 Uiso 1 1 calc R . .
C48 C 0.3584(8) -0.0603(2) -0.0242(3) 0.071(2) Uani 1 1 d . . .
H48A H 0.2800 -0.0563 -0.0022 0.107 Uiso 1 1 calc R . .
H48B H 0.3263 -0.0685 -0.0664 0.107 Uiso 1 1 calc R . .
H48C H 0.4090 -0.0383 -0.0261 0.107 Uiso 1 1 calc R . .

loop_
_atom_site_aniso_label
_atom_site_aniso_U_11
_atom_site_aniso_U_22
_atom_site_aniso_U_33
_atom_site_aniso_U_23
_atom_site_aniso_U_13
_atom_site_aniso_U_12
Pd1 0.0246(2) 0.0175(2) 0.0238(2) -0.00326(16) 0.00773(16) -0.00043(16)
Pd2 0.0321(2) 0.0217(2) 0.0316(2) -0.00616(18) 0.01023(19) -0.00295(18)
Ge1 0.0253(3) 0.0170(3) 0.0249(3) -0.0034(2) 0.0095(2) -0.0015(2)
Ge2 0.0336(3) 0.0192(3) 0.0283(3) -0.0043(2) 0.0098(2) -0.0029(2)
P1 0.0344(8) 0.0193(7) 0.0271(7) -0.0036(6) 0.0067(6) -0.0023(6)
P2 0.0304(7) 0.0230(7) 0.0250(7) -0.0027(6) 0.0100(6) 0.0021(6)
P3 0.0322(7) 0.0240(7) 0.0308(8) -0.0038(6) 0.0110(6) -0.0024(6)
P4 0.0323(7) 0.0254(7) 0.0300(8) -0.0048(6) 0.0077(6) -0.0070(6)
S2 0.0377(8) 0.0221(7) 0.0397(8) -0.0083(6) 0.0223(6) -0.0070(6)
S4 0.0458(9) 0.0282(8) 0.0544(10) -0.0127(7) 0.0269(8) -0.0093(7)
S3 0.0491(10) 0.0358(9) 0.0638(11) -0.0210(8) 0.0317(9) -0.0146(8)
S1 0.0582(10) 0.0337(9) 0.0707(12) -0.0259(8) 0.0466(9) -0.0216(8)
Si1 0.0347(9) 0.0296(9) 0.0497(10) -0.0166(8) 0.0118(8) -0.0072(7)
Si2 0.0326(8) 0.0355(9) 0.0313(9) -0.0027(7) 0.0018(7) 0.0001(7)
Si3 0.0274(8) 0.0263(8) 0.0458(10) -0.0049(7) 0.0135(7) 0.0010(6)
Si4 0.0657(12) 0.0549(12) 0.0366(10) 0.0134(9) 0.0088(9) 0.0210(10)
Si5 0.0370(9) 0.0272(8) 0.0396(9) -0.0111(7) 0.0128(7) -0.0064(7)
Si6 0.0482(10) 0.0351(10) 0.0516(11) 0.0115(8) -0.0072(9) -0.0067(8)
Si7 0.0432(9) 0.0351(9) 0.0269(8) 0.0008(7) 0.0042(7) -0.0122(7)
Si8 0.0352(8) 0.0283(8) 0.0370(9) -0.0038(7) 0.0151(7) -0.0037(7)
N1 0.027(2) 0.024(2) 0.030(2) -0.0078(19) 0.0057(19) -0.0009(18)
N2 0.026(2) 0.023(2) 0.029(2) -0.0032(18) 0.0066(19) 0.0029(18)
N3 0.046(3) 0.023(2) 0.030(3) 0.000(2) 0.003(2) -0.002(2)
N4 0.030(2) 0.023(2) 0.028(2) -0.0016(18) 0.0093(19) -0.0023(19)
O1 0.040(3) 0.122(5) 0.130(5) -0.095(4) 0.030(3) -0.024(3)
O2 0.045(2) 0.0168(18) 0.031(2) -0.0031(15) 0.0187(17) -0.0050(16)
O3 0.042(3) 0.071(3) 0.089(4) -0.025(3) 0.006(3) 0.000(2)
O4 0.056(3) 0.029(2) 0.039(2) -0.0077(18) 0.021(2) -0.0056(19)
C1 0.078(6) 0.020(4) 0.164(9) -0.006(5) -0.027(6) -0.005(4)
C2 0.053(4) 0.043(4) 0.074(5) -0.005(4) 0.013(4) -0.016(3)
C3 0.115(7) 0.058(5) 0.078(6) -0.041(4) 0.048(5) -0.034(5)
C4 0.038(4) 0.060(4) 0.053(4) 0.011(3) 0.003(3) -0.009(3)
C5 0.030(3) 0.088(6) 0.057(4) 0.017(4) -0.004(3) -0.011(3)
C6 0.081(5) 0.053(5) 0.060(5) -0.004(4) -0.008(4) 0.031(4)
C7 0.031(3) 0.047(4) 0.080(5) -0.016(4) 0.015(3) -0.006(3)
C8 0.037(3) 0.033(4) 0.101(6) -0.009(4) 0.028(4) -0.002(3)
C9 0.050(4) 0.052(4) 0.047(4) -0.002(3) 0.032(3) 0.002(3)
C10 0.100(6) 0.101(7) 0.036(4) -0.014(4) -0.017(4) 0.016(5)
C11 0.125(7) 0.059(5) 0.078(6) 0.036(4) 0.064(5) 0.021(5)
C12 0.106(7) 0.109(7) 0.063(5) 0.026(5) -0.006(5) 0.055(6)
C13 0.045(3) 0.028(3) 0.032(3) -0.002(2) 0.000(3) -0.005(3)
C14 0.070(5) 0.070(5) 0.050(4) 0.019(4) -0.024(4) -0.026(4)
C15 0.069(4) 0.029(3) 0.061(4) -0.015(3) 0.035(4) -0.010(3)
C16 0.067(4) 0.022(3) 0.053(4) -0.010(3) 0.016(3) -0.004(3)
C17 0.051(4) 0.019(3) 0.035(3) -0.002(2) 0.005(3) 0.001(3)
C18 0.073(5) 0.049(4) 0.055(5) 0.006(4) -0.020(4) 0.000(4)
C19 0.053(4) 0.035(3) 0.027(3) -0.003(3) 0.016(3) -0.001(3)
C20 0.062(4) 0.081(5) 0.032(4) 0.014(4) 0.002(3) -0.002(4)
C21 0.049(3) 0.027(3) 0.045(4) 0.001(3) 0.027(3) -0.003(3)
C22 0.076(5) 0.047(4) 0.081(5) -0.005(4) 0.055(4) -0.014(4)
C23 0.031(3) 0.028(3) 0.048(4) -0.005(3) 0.012(3) 0.001(2)
C24 0.042(3) 0.043(4) 0.050(4) 0.004(3) -0.001(3) 0.006(3)
C25 0.089(6) 0.040(4) 0.200(11) -0.025(6) 0.096(7) -0.021(4)
C26 0.102(6) 0.025(3) 0.044(4) -0.005(3) -0.008(4) -0.017(4)
C27 0.087(5) 0.051(4) 0.045(4) -0.013(3) -0.004(4) 0.019(4)
C28 0.224(13) 0.034(5) 0.124(9) -0.013(5) -0.103(9) 0.041(6)
C29 0.049(4) 0.057(5) 0.096(6) 0.010(4) 0.008(4) 0.012(4)
C30 0.053(5) 0.152(9) 0.103(7) 0.093(7) -0.004(5) -0.014(5)
C31 0.067(4) 0.063(5) 0.030(3) -0.009(3) 0.007(3) -0.033(4)
C32 0.061(4) 0.034(3) 0.036(3) -0.001(3) 0.016(3) -0.015(3)
C33 0.058(4) 0.052(4) 0.053(4) 0.017(3) -0.004(3) -0.004(3)
C34 0.038(3) 0.039(4) 0.054(4) -0.001(3) 0.014(3) -0.008(3)
C35 0.050(4) 0.069(5) 0.036(4) 0.005(3) 0.022(3) 0.001(3)
C36 0.053(4) 0.039(4) 0.099(6) -0.015(4) 0.041(4) -0.004(3)
C37 0.045(3) 0.030(3) 0.039(3) 0.001(3) -0.001(3) -0.008(3)
C38 0.077(5) 0.062(5) 0.047(4) 0.015(4) -0.012(4) -0.014(4)
C39 0.066(4) 0.027(3) 0.066(5) -0.012(3) 0.035(4) -0.012(3)
C40 0.089(5) 0.025(3) 0.081(5) -0.018(3) 0.042(4) -0.019(3)
C41 0.042(3) 0.027(3) 0.041(3) 0.000(3) 0.010(3) -0.001(3)
C42 0.055(4) 0.056(5) 0.063(5) 0.015(4) -0.017(4) 0.003(4)
C43 0.043(3) 0.040(4) 0.045(4) -0.007(3) 0.021(3) -0.018(3)
C44 0.062(4) 0.057(5) 0.074(5) -0.015(4) 0.038(4) -0.023(4)
C45 0.036(3) 0.038(3) 0.056(4) 0.002(3) 0.015(3) -0.001(3)
C46 0.053(4) 0.080(6) 0.055(5) 0.015(4) -0.002(4) -0.010(4)
C47 0.048(4) 0.050(4) 0.034(3) 0.000(3) 0.004(3) -0.019(3)
C48 0.066(5) 0.095(6) 0.049(4) 0.022(4) -0.009(4) -0.022(4)

loop_
_atom_type_symbol
_atom_type_description
_atom_type_scat_dispersion_real
_atom_type_scat_dispersion_imag
_atom_type_scat_source
C C 0.0033 0.0016 'International Tables Vol C Tables 4.2.6.8 and 6.1.1.4'
H H 0.0000 0.0000 'International Tables Vol C Tables 4.2.6.8 and 6.1.1.4'
N N 0.0061 0.0033 'International Tables Vol C Tables 4.2.6.8 and 6.1.1.4'
O O 0.0106 0.0060 'International Tables Vol C Tables 4.2.6.8 and 6.1.1.4'
Si Si 0.0817 0.0704 'International Tables Vol C Tables 4.2.6.8 and 6.1.1.4'
P P 0.1023 0.0942 'International Tables Vol C Tables 4.2.6.8 and 6.1.1.4'
S S 0.1246 0.1234 'International Tables Vol C Tables 4.2.6.8 and 6.1.1.4'
Ge Ge 0.1547 1.8001 'International Tables Vol C Tables 4.2.6.8 and 6.1.1.4'
Pd Pd -0.9988 1.0072 'International Tables Vol C Tables 4.2.6.8 and 6.1.1.4'

loop_
_geom_angle_atom_site_label_1
_geom_angle_atom_site_label_2
_geom_angle_atom_site_label_3
_geom_angle
_geom_angle_site_symmetry_1
_geom_angle_site_symmetry_3
_geom_angle_publ_flag
P1 Pd1 S2 174.23(5) . . ?
P1 Pd1 S1 82.12(5) . . ?
S2 Pd1 S1 92.52(5) . . ?
P1 Pd1 P2 99.47(5) . . ?
S2 Pd1 P2 85.98(5) . . ?
S1 Pd1 P2 177.13(6) . . ?
P3 Pd2 S4 173.07(5) . . ?
P3 Pd2 S3 81.98(5) . . ?
S4 Pd2 S3 91.15(5) . . ?
P3 Pd2 P4 99.48(5) . . ?
S4 Pd2 P4 87.36(5) . . ?
S3 Pd2 P4 177.44(6) . . ?
O2 Ge1 N1 101.40(17) . . ?
O2 Ge1 N2 106.52(17) . . ?
N1 Ge1 N2 115.23(18) . . ?
O2 Ge1 S2 103.82(11) . . ?
N1 Ge1 S2 112.82(13) . . ?
N2 Ge1 S2 115.12(13) . . ?
O4 Ge2 N4 106.22(18) . . ?
O4 Ge2 N3 101.68(19) . . ?
N4 Ge2 N3 113.18(19) . . ?
O4 Ge2 S4 104.05(12) . . ?
N4 Ge2 S4 116.26(14) . . ?
N3 Ge2 S4 113.55(15) . . ?
C17 P1 C13 103.2(3) . . ?
C17 P1 C15 102.9(3) . . ?
C13 P1 C15 103.6(3) . . ?
C17 P1 Pd1 114.32(18) . . ?
C13 P1 Pd1 111.65(18) . . ?
C15 P1 Pd1 119.4(2) . . ?
C23 P2 C19 104.3(3) . . ?
C23 P2 C21 102.5(3) . . ?
C19 P2 C21 101.9(3) . . ?
C23 P2 Pd1 112.99(19) . . ?
C19 P2 Pd1 117.65(19) . . ?
C21 P2 Pd1 115.67(17) . . ?
C41 P3 C39 103.5(3) . . ?
C41 P3 C37 103.6(3) . . ?
C39 P3 C37 103.2(3) . . ?
C41 P3 Pd2 112.96(19) . . ?
C39 P3 Pd2 120.94(19) . . ?
C37 P3 Pd2 110.90(19) . . ?
C43 P4 C47 103.4(3) . . ?
C43 P4 C45 103.1(3) . . ?
C47 P4 C45 103.0(3) . . ?
C43 P4 Pd2 114.51(19) . . ?
C47 P4 Pd2 115.2(2) . . ?
C45 P4 Pd2 115.9(2) . . ?
Ge1 S2 Pd1 104.27(5) . . ?
Ge2 S4 Pd2 104.38(6) . . ?
O3 S3 O4 108.3(3) . . ?
O3 S3 Pd2 106.2(2) . . ?
O4 S3 Pd2 106.63(15) . . ?
O1 S1 O2 108.5(3) . . ?
O1 S1 Pd1 107.3(2) . . ?
O2 S1 Pd1 107.93(14) . . ?
N1 Si1 C1 114.9(3) . . ?
N1 Si1 C2 111.1(3) . . ?
C1 Si1 C2 104.1(4) . . ?
N1 Si1 C3 110.1(3) . . ?
C1 Si1 C3 105.8(4) . . ?
C2 Si1 C3 110.5(4) . . ?
N1 Si2 C4 111.0(3) . . ?
N1 Si2 C6 113.7(3) . . ?
C4 Si2 C6 109.5(3) . . ?
N1 Si2 C5 113.4(3) . . ?
C4 Si2 C5 106.3(3) . . ?
C6 Si2 C5 102.5(3) . . ?
N2 Si3 C9 112.2(2) . . ?
N2 Si3 C7 110.0(3) . . ?
C9 Si3 C7 107.3(3) . . ?
N2 Si3 C8 111.1(2) . . ?
C9 Si3 C8 106.2(3) . . ?
C7 Si3 C8 110.0(3) . . ?
N2 Si4 C10 112.8(3) . . ?
N2 Si4 C11 112.6(3) . . ?
C10 Si4 C11 109.6(4) . . ?
N2 Si4 C12 110.4(3) . . ?
C10 Si4 C12 106.7(4) . . ?
C11 Si4 C12 104.3(4) . . ?
N3 Si5 C26 116.2(3) . . ?
N3 Si5 C25 111.0(3) . . ?
C26 Si5 C25 105.6(4) . . ?
N3 Si5 C27 110.1(3) . . ?
C26 Si5 C27 103.1(3) . . ?
C25 Si5 C27 110.4(4) . . ?
N3 Si6 C28 115.4(3) . . ?
N3 Si6 C30 109.1(3) . . ?
C28 Si6 C30 109.8(5) . . ?
N3 Si6 C29 113.0(3) . . ?
C28 Si6 C29 102.8(4) . . ?
C30 Si6 C29 106.3(4) . . ?
N4 Si7 C31 112.9(3) . . ?
N4 Si7 C33 110.2(3) . . ?
C31 Si7 C33 106.7(3) . . ?
N4 Si7 C32 112.0(2) . . ?
C31 Si7 C32 109.6(3) . . ?
C33 Si7 C32 105.0(3) . . ?
N4 Si8 C35 111.9(2) . . ?
N4 Si8 C34 110.4(2) . . ?
C35 Si8 C34 107.6(3) . . ?
N4 Si8 C36 112.5(2) . . ?
C35 Si8 C36 104.9(3) . . ?
C34 Si8 C36 109.3(3) . . ?
Si1 N1 Si2 119.6(2) . . ?
Si1 N1 Ge1 122.7(2) . . ?
Si2 N1 Ge1 116.6(2) . . ?
Si3 N2 Si4 121.0(2) . . ?
Si3 N2 Ge1 118.5(2) . . ?
Si4 N2 Ge1 117.3(2) . . ?
Si5 N3 Si6 118.4(3) . . ?
Si5 N3 Ge2 123.0(3) . . ?
Si6 N3 Ge2 117.7(2) . . ?
Si8 N4 Si7 120.3(2) . . ?
Si8 N4 Ge2 118.7(2) . . ?
Si7 N4 Ge2 117.5(2) . . ?
S1 O2 Ge1 122.4(2) . . ?
S3 O4 Ge2 120.3(2) . . ?
C14 C13 P1 114.2(4) . . ?
C16 C15 P1 117.0(4) . . ?
C18 C17 P1 113.9(4) . . ?
C20 C19 P2 113.2(4) . . ?
C22 C21 P2 116.3(4) . . ?
C24 C23 P2 113.3(4) . . ?
C38 C37 P3 112.7(4) . . ?
C40 C39 P3 117.3(4) . . ?
C42 C41 P3 113.5(4) . . ?
C44 C43 P4 115.7(4) . . ?
C46 C45 P4 112.9(5) . . ?
C48 C47 P4 113.0(5) . . ?

loop_
_geom_bond_atom_site_label_1
_geom_bond_atom_site_label_2
_geom_bond_distance
_geom_bond_site_symmetry_2
_geom_bond_publ_flag
Pd1 P1 2.3190(14) . ?
Pd1 S2 2.3438(14) . ?
Pd1 S1 2.3571(14) . ?
Pd1 P2 2.3901(13) . ?
Pd2 P3 2.3043(14) . ?
Pd2 S4 2.3543(15) . ?
Pd2 S3 2.3629(15) . ?
Pd2 P4 2.3977(14) . ?
Ge1 O2 1.815(3) . ?
Ge1 N1 1.837(4) . ?
Ge1 N2 1.839(4) . ?
Ge1 S2 2.1589(13) . ?
Ge2 O4 1.824(4) . ?
Ge2 N4 1.838(4) . ?
Ge2 N3 1.851(4) . ?
Ge2 S4 2.1520(15) . ?
P1 C17 1.818(5) . ?
P1 C13 1.819(6) . ?
P1 C15 1.839(6) . ?
P2 C23 1.819(5) . ?
P2 C19 1.824(5) . ?
P2 C21 1.828(5) . ?
P3 C41 1.817(6) . ?
P3 C39 1.820(6) . ?
P3 C37 1.822(6) . ?
P4 C43 1.822(5) . ?
P4 C47 1.826(6) . ?
P4 C45 1.831(6) . ?
S3 O3 1.474(5) . ?
S3 O4 1.619(4) . ?
S1 O1 1.435(6) . ?
S1 O2 1.601(4) . ?
Si1 N1 1.751(4) . ?
Si1 C1 1.842(8) . ?
Si1 C2 1.852(6) . ?
Si1 C3 1.868(7) . ?
Si2 N1 1.760(5) . ?
Si2 C4 1.846(6) . ?
Si2 C6 1.859(7) . ?
Si2 C5 1.872(6) . ?
Si3 N2 1.752(4) . ?
Si3 C9 1.854(6) . ?
Si3 C7 1.860(6) . ?
Si3 C8 1.866(6) . ?
Si4 N2 1.754(4) . ?
Si4 C10 1.849(8) . ?
Si4 C11 1.858(8) . ?
Si4 C12 1.872(8) . ?
Si5 N3 1.743(4) . ?
Si5 C26 1.847(7) . ?
Si5 C25 1.852(7) . ?
Si5 C27 1.858(6) . ?
Si6 N3 1.748(5) . ?
Si6 C28 1.827(9) . ?
Si6 C30 1.851(8) . ?
Si6 C29 1.871(7) . ?
Si7 N4 1.761(4) . ?
Si7 C31 1.855(6) . ?
Si7 C33 1.865(7) . ?
Si7 C32 1.867(6) . ?
Si8 N4 1.751(4) . ?
Si8 C35 1.838(6) . ?
Si8 C34 1.863(6) . ?
Si8 C36 1.880(6) . ?
C13 C14 1.524(8) . ?
C15 C16 1.509(7) . ?
C17 C18 1.519(8) . ?
C19 C20 1.519(8) . ?
C21 C22 1.535(7) . ?
C23 C24 1.531(8) . ?
C37 C38 1.521(8) . ?
C39 C40 1.538(8) . ?
C41 C42 1.518(8) . ?
C43 C44 1.521(8) . ?
C45 C46 1.518(9) . ?
C47 C48 1.498(9) . ?
